data_7203769
loop_
_publ_author_name
'Le\'on-Reina, Laura'
'Losilla, Enrique R.'
'Mart\'inez-Lara, Maria'
'Bruque, Sebasti\'an'
'Llobet, Anna'
'Sheptyakov, Denis V.'
'Aranda, Miguel A. G.'

_publ_section_title
;
 Interstitial oxygen in oxygen-stoichiometric apatites
;
_journal_issue 25
_journal_name_full 'Journal of Materials Chemistry'
_journal_page_first 2489
_journal_paper_doi 10.1039/b503374h
_journal_volume 15
_journal_year 2005
_chemical_formula_sum 'Ge0.5 La1.56 O4.33 Si0.5'
_chemical_formula_weight 335.71
_chemical_name_systematic ' ?'
_space_group_IT_number 176
_symmetry_cell_setting hexagonal
_symmetry_space_group_name_Hall '-P 6c'
_symmetry_space_group_name_H-M 'P 63/m'
_audit_creation_date 2004-06-11T10:12
_audit_creation_method 'from EXP file using GSAS2CIF'
_audit_update_record
;
2004-06-11T10:12 Initial CIF as created by GSAS2CIF
;
_cell_angle_alpha 90.0
_cell_angle_beta 90.0
_cell_angle_gamma 120.0
_cell_formula_units_Z 6
_cell_length_a 9.8527(17)
_cell_length_b 9.8527
_cell_length_c 7.2714(13)
_cell_volume 611.31(15)
_computing_structure_refinement GSAS
_pd_block_id 2004-06-11T10:12|LA9.33SI3GE3_675K|La9.33Si3Ge3O26|Overall
_pd_phase_name 'from C:/RIETVELD/Apatito/SINQ_02/La9.55Si/La955Si6_RT/LA955SI.EXP'
_pd_proc_ls_prof_R_factor 0.0158
_pd_proc_ls_prof_wR_factor 0.0230
_refine_ls_goodness_of_fit_all 1.98
_refine_ls_matrix_type full
_refine_ls_number_parameters 62
_refine_ls_number_restraints 0
_refine_ls_shift/su_max 0.09
_refine_ls_shift/su_mean 0.00
_cod_data_source_file b503374h.txt
_cod_data_source_block LA9.33SI3GE3_675K_overall
_cod_depositor_comments
;
The following automatic conversions were performed:
'_geom_angle_publ_flag' value 'N' changed to 'n' according to
'/home/saulius/struct/CIF-dictionaries/cif_core.dic' dictionary named
'cif_core.dic' version 2.4.1 from 2010-06-29 (168
times).

'_geom_bond_publ_flag' value 'N' changed to 'n' according to
'/home/saulius/struct/CIF-dictionaries/cif_core.dic' dictionary named
'cif_core.dic' version 2.4.1 from 2010-06-29 (82 times).

Automatic conversion script
Id: cif_fix_enum 1527 2010-12-29 10:47:43Z saulius 
;
_cod_original_cell_volume 611.30286
_cod_original_formula_sum 'Ge0.50 La1.56 O4.33 Si0.50'
_cod_database_code 7203769

loop_
_symmetry_equiv_pos_site_id
_symmetry_equiv_pos_as_xyz
1 +x,+y,+z
2 x-y,+x,+z+1/2
3 -y,x-y,+z
4 -x,-y,+z+1/2
5 y-x,-x,+z
6 +y,y-x,+z+1/2
-1 -x,-y,-z
-2 y-x,-x,-z+1/2
-3 +y,y-x,-z
-4 +x,+y,-z+1/2
-5 x-y,+x,-z
-6 -y,x-y,-z+1/2

loop_
_atom_site_aniso_label
_atom_site_aniso_U_11
_atom_site_aniso_U_12
_atom_site_aniso_U_13
_atom_site_aniso_U_22
_atom_site_aniso_U_23
_atom_site_aniso_U_33
La1 0.0077(8) -0.0008(6) 0.0 0.0113(8) 0.0 0.0113(6)
La2 0.0146(7) 0.00732(34) 0.0 0.0146(7) 0.0 0.0152(13)
SI 0.0127(9) 0.0046(9) 0.0 0.0044(10) 0.0 0.0107(8)
O1 0.0541(20) 0.0380(17) 0.0 0.0269(17) 0.0 0.0239(14)
O2 0.0049(10) -0.0046(8) 0.0 -0.0031(8) 0.0 0.0633(22)
O3 0.0728(17) 0.0224(10) -0.0297(8) 0.0224(9) -0.0100(6) 0.0066(6)
O4 0.0031(13) 0.0015(6) 0.0 0.0031(13) 0.0 0.063(5)
Ge 0.0127(9) 0.0046(9) 0.0 0.0044(10) 0.0 0.0107(8)

loop_
_atom_site_type_symbol
_atom_site_label
_atom_site_fract_x
_atom_site_fract_y
_atom_site_fract_z
_atom_site_occupancy
_atom_site_thermal_displace_type
_atom_site_U_iso_or_equiv
_atom_site_symmetry_multiplicity
LA La1 0.23126(19) -0.01083(23) 0.25 1.0 Uani 0.01259 6
LA La2 0.3333 0.6667 0.0004(4) 0.833 Uani 0.01483 4
SI SI 0.40138(26) 0.37318(21) 0.25 0.5 Uani 0.00909 6
O O1 0.32071(33) 0.48945(34) 0.25 1.0 Uani 0.02708 6
O O2 0.59859(25) 0.47477(27) 0.25 1.0 Uani 0.02396 6
O O3 0.34458(32) 0.25478(25) 0.06522(22) 1.0 Uani 0.03456 12
O O4 0.0 0.0 0.25 0.828(14) Uani 0.02317 2
O O5 0.007(10) 0.241(9) 0.613(8) 0.0287(24) Uiso 0.03 12
GE Ge 0.40138(26) 0.37318(21) 0.25 0.5 Uani 0.00909 6

loop_
_atom_type_symbol
_atom_type_number_in_cell
LA 9.332
SI 3.0
O 26.0
GE 3.0

loop_
_geom_angle_atom_site_label_1
_geom_angle_atom_site_label_2
_geom_angle_atom_site_label_3
_geom_angle
_geom_angle_site_symmetry_1
_geom_angle_site_symmetry_2
_geom_angle_site_symmetry_3
_geom_angle_publ_flag
O2 La1 O3 70.86(8) 3_655 . 1_555 n
O2 La1 O3 84.33(6) 3_655 . 6_555 n
O2 La1 O3 84.33(6) 3_655 . -3_555 n
O2 La1 O3 70.86(8) 3_655 . -4_556 n
O2 La1 O4 150.51(10) 3_655 . 1_555 n
O2 La1 O5 141.7(16) 3_655 . 4_554 n
O2 La1 O5 89.4(16) 3_655 . 5_555 n
O2 La1 O5 90.7(17) 3_655 . 6_554 n
O2 La1 O5 141.7(16) 3_655 . -1_556 n
O2 La1 O5 89.4(16) 3_655 . -2_556 n
O2 La1 O5 90.7(17) 3_655 . -3_556 n
O3 La1 O3 136.45(10) 1_555 . 6_555 n
O3 La1 O3 77.30(4) 1_555 . -3_555 n
O3 La1 O3 61.14(8) 1_555 . -4_556 n
O3 La1 O4 83.88(7) 1_555 . 1_555 n
O3 La1 O5 115.8(14) 1_555 . 4_554 n
O3 La1 O5 119.8(18) 1_555 . 5_555 n
O3 La1 O5 22.0(17) 1_555 . 6_554 n
O3 La1 O5 146.9(17) 1_555 . -1_556 n
O3 La1 O5 58.7(18) 1_555 . -2_556 n
O3 La1 O5 57.8(14) 1_555 . -3_556 n
O3 La1 O3 136.43(15) 6_555 . -3_555 n
O3 La1 O3 77.30(4) 6_555 . -4_556 n
O3 La1 O4 105.19(7) 6_555 . 1_555 n
O3 La1 O5 106.0(13) 6_555 . 4_554 n
O3 La1 O5 22.2(17) 6_555 . 5_555 n
O3 La1 O5 133.7(15) 6_555 . 6_554 n
O3 La1 O5 62.6(14) 6_555 . -1_556 n
O3 La1 O5 158.6(17) 6_555 . -2_556 n
O3 La1 O5 88.3(15) 6_555 . -3_556 n
O3 La1 O3 136.45(10) -3_555 . -4_556 n
O3 La1 O4 105.19(7) -3_555 . 1_555 n
O3 La1 O5 62.6(14) -3_555 . 4_554 n
O3 La1 O5 158.6(17) -3_555 . 5_555 n
O3 La1 O5 88.3(15) -3_555 . 6_554 n
O3 La1 O5 106.0(13) -3_555 . -1_556 n
O3 La1 O5 22.2(17) -3_555 . -2_556 n
O3 La1 O5 133.7(15) -3_555 . -3_556 n
O3 La1 O4 83.88(7) -4_556 . 1_555 n
O3 La1 O5 146.9(17) -4_556 . 4_554 n
O3 La1 O5 58.7(18) -4_556 . 5_555 n
O3 La1 O5 57.8(14) -4_556 . 6_554 n
O3 La1 O5 115.8(14) -4_556 . -1_556 n
O3 La1 O5 119.8(18) -4_556 . -2_556 n
O3 La1 O5 22.0(17) -4_556 . -3_556 n
O4 La1 O5 63.3(17) 1_555 . 4_554 n
O4 La1 O5 90.2(16) 1_555 . 5_555 n
O4 La1 O5 62.4(17) 1_555 . 6_554 n
O4 La1 O5 63.3(17) 1_555 . -1_556 n
O4 La1 O5 90.2(16) 1_555 . -2_556 n
O4 La1 O5 62.4(17) 1_555 . -3_556 n
O5 La1 O5 114.2(24) 4_554 . 5_555 n
O5 La1 O5 106.0(29) 4_554 . 6_554 n
O5 La1 O5 46.7(26) 4_554 . -1_556 n
O5 La1 O5 67.5(19) 4_554 . -2_556 n
O5 La1 O5 125.7(27) 4_554 . -3_556 n
O5 La1 O5 112.2(27) 5_555 . 6_554 n
O5 La1 O5 67.5(19) 5_555 . -1_556 n
O5 La1 O5 178(4) 5_555 . -2_556 n
O5 La1 O5 66.6(17) 5_555 . -3_556 n
O5 La1 O5 125.7(27) 6_554 . -1_556 n
O5 La1 O5 66.6(17) 6_554 . -2_556 n
O5 La1 O5 45.6(29) 6_554 . -3_556 n
O5 La1 O5 114.2(24) -1_556 . -2_556 n
O5 La1 O5 106.0(29) -1_556 . -3_556 n
O5 La1 O5 112.2(27) -2_556 . -3_556 n
La2 La2 La2 179.9604 -2_565 . -2_566 n
La2 La2 O1 137.08(6) -2_565 . 1_555 n
La2 La2 O1 137.08(6) -2_565 . 3_665 n
La2 La2 O1 137.12(6) -2_565 . 5_565 n
La2 La2 O2 45.06(6) -2_565 . 2_554 n
La2 La2 O2 45.05(6) -2_565 . 4_664 n
La2 La2 O2 45.05(6) -2_565 . 6_564 n
La2 La2 O1 42.91(6) -2_566 . 1_555 n
La2 La2 O1 42.90(6) -2_566 . 3_665 n
La2 La2 O1 42.91(6) -2_566 . 5_565 n
La2 La2 O2 134.97(6) -2_566 . 2_554 n
La2 La2 O2 134.93(6) -2_566 . 4_664 n
La2 La2 O2 134.95(6) -2_566 . 6_564 n
O1 La2 O1 72.25(9) 1_555 . 3_665 n
O1 La2 O1 72.26(9) 1_555 . 5_565 n
O1 La2 O2 125.63(7) 1_555 . 2_554 n
O1 La2 O2 94.08(5) 1_555 . 4_664 n
O1 La2 O2 153.92(7) 1_555 . 6_564 n
O1 La2 O1 72.26(9) 3_665 . 5_565 n
O1 La2 O2 153.97(7) 3_665 . 2_554 n
O1 La2 O2 125.61(7) 3_665 . 4_664 n
O1 La2 O2 94.10(5) 3_665 . 6_564 n
O1 La2 O2 94.11(5) 5_565 . 2_554 n
O1 La2 O2 153.94(7) 5_565 . 4_664 n
O1 La2 O2 125.65(7) 5_565 . 6_564 n
O2 La2 O2 75.60(10) 2_554 . 4_664 n
O2 La2 O2 75.61(10) 2_554 . 6_564 n
O2 La2 O2 75.60(10) 4_664 . 6_564 n
O1 SI O2 113.04(17) 1_555 . 1_555 n
O1 SI O3 111.36(11) 1_555 . 1_555 n
O1 SI O3 111.36(11) 1_555 . -4_556 n
O1 SI O5 89.0(27) 1_555 . 6_554 n
O1 SI O5 89.0(27) 1_555 . -3_556 n
O2 SI O3 107.31(13) 1_555 . 1_555 n
O2 SI O3 107.31(13) 1_555 . -4_556 n
O2 SI O5 140.4(25) 1_555 . 6_554 n
O2 SI O5 140.4(25) 1_555 . -3_556 n
O3 SI O3 106.10(17) 1_555 . -4_556 n
O3 SI O5 33.2(25) 1_555 . 6_554 n
O3 SI O5 93.2(21) 1_555 . -3_556 n
O3 SI O5 93.2(21) -4_556 . 6_554 n
O3 SI O5 33.2(25) -4_556 . -3_556 n
O5 SI O5 68(4) 6_554 . -3_556 n
La2 O1 La2 94.18(11) 1_555 . -2_566 n
La2 O1 SI 127.08(7) 1_555 . 1_555 n
La2 O1 Ge 127.08(7) 1_555 . 1_555 n
La2 O1 SI 127.06(7) -2_566 . 1_555 n
La2 O1 Ge 127.06(7) -2_566 . 1_555 n
SI O1 Ge 0.0 1_555 . 1_555 n
La1 O2 La2 116.25(7) 5_665 . 2_655 n
La1 O2 La2 116.24(7) 5_665 . -1_665 n
La1 O2 SI 123.78(15) 5_665 . 1_555 n
La1 O2 Ge 123.78(15) 5_665 . 1_555 n
La2 O2 La2 89.89(12) 2_655 . -1_665 n
La2 O2 SI 102.32(8) 2_655 . 1_555 n
La2 O2 Ge 102.32(8) 2_655 . 1_555 n
La2 O2 SI 102.34(8) -1_665 . 1_555 n
La2 O2 Ge 102.34(8) -1_665 . 1_555 n
SI O2 Ge 0.0 1_555 . 1_555 n
La1 O3 La1 115.40(10) 1_555 . 2_554 n
La1 O3 SI 96.32(9) 1_555 . 1_555 n
La1 O3 O5 75(4) 1_555 . 6_554 n
La1 O3 Ge 96.32(9) 1_555 . 1_555 n
La1 O3 SI 141.80(12) 2_554 . 1_555 n
La1 O3 O5 88.6(32) 2_554 . 6_554 n
La1 O3 Ge 141.80(12) 2_554 . 1_555 n
SI O3 O5 79(4) 1_555 . 6_554 n
SI O3 Ge 0.0 1_555 . 1_555 n
O5 O3 Ge 79(4) 6_554 . 1_555 n
La1 O4 La1 120.0 1_555 . 3_555 n
La1 O4 La1 120.0 1_555 . 5_555 n
La1 O4 La1 120.0 3_555 . 5_555 n
La1 O5 La1 112.0(29) 2_555 . 3_555 n
La1 O5 La1 105.3(25) 2_555 . 4_555 n
La1 O5 SI 96.1(27) 2_555 . 2_555 n
La1 O5 O3 83(5) 2_555 . 2_555 n
La1 O5 Ge 96.1(27) 2_555 . 2_555 n
La1 O5 La1 113.9(25) 3_555 . 4_555 n
La1 O5 SI 124.1(34) 3_555 . 2_555 n
La1 O5 O3 69.2(32) 3_555 . 2_555 n
La1 O5 Ge 124.1(34) 3_555 . 2_555 n
La1 O5 SI 102.8(33) 4_555 . 2_555 n
La1 O5 O3 168(6) 4_555 . 2_555 n
La1 O5 Ge 102.8(33) 4_555 . 2_555 n
SI O5 O3 68(4) 2_555 . 2_555 n
SI O5 Ge 0.0 2_555 . 2_555 n
O3 O5 Ge 68(4) 2_555 . 2_555 n
O1 Ge O2 113.04(17) 1_555 . 1_555 n
O1 Ge O3 111.36(11) 1_555 . 1_555 n
O1 Ge O3 111.36(11) 1_555 . -4_556 n
O1 Ge O5 89.0(27) 1_555 . 6_554 n
O1 Ge O5 89.0(27) 1_555 . -3_556 n
O2 Ge O3 107.31(13) 1_555 . 1_555 n
O2 Ge O3 107.31(13) 1_555 . -4_556 n
O2 Ge O5 140.4(25) 1_555 . 6_554 n
O2 Ge O5 140.4(25) 1_555 . -3_556 n
O3 Ge O3 106.10(17) 1_555 . -4_556 n
O3 Ge O5 33.2(25) 1_555 . 6_554 n
O3 Ge O5 93.2(21) 1_555 . -3_556 n
O3 Ge O5 93.2(21) -4_556 . 6_554 n
O3 Ge O5 33.2(25) -4_556 . -3_556 n
O5 Ge O5 68(4) 6_554 . -3_556 n

loop_
_geom_bond_atom_site_label_1
_geom_bond_atom_site_label_2
_geom_bond_distance
_geom_bond_site_symmetry_1
_geom_bond_site_symmetry_2
_geom_bond_publ_flag
La1 La1 4.0421(27) . 3_555 n
La1 La1 4.0421(27) . 5_555 n
La1 SI 3.2837(29) . 1_555 n
La1 SI 3.3920(28) . 5_555 n
La1 O1 2.797(4) . 5_555 n
La1 O2 2.5113(26) . 3_655 n
La1 O3 2.6417(28) . 1_555 n
La1 O3 2.4684(15) . 6_555 n
La1 O3 2.4684(15) . -3_555 n
La1 O3 2.6417(28) . -4_556 n
La1 O4 2.3337(15) . 1_555 n
La1 O5 2.51(8) . 4_554 n
La1 O5 2.64(6) . 5_555 n
La1 O5 2.57(8) . 6_554 n
La1 O5 2.51(8) . -1_556 n
La1 O5 2.64(6) . -2_556 n
La1 O5 2.57(8) . -3_556 n
La1 Ge 3.2837(29) . 1_555 n
La1 Ge 3.3920(28) . 5_555 n
La2 La2 3.641(5) . -2_565 n
La2 La2 3.631(5) . -2_566 n
La2 SI 3.3653(22) . 2_554 n
La2 SI 3.3658(22) . 4_664 n
La2 SI 3.3650(22) . 6_564 n
La2 O1 2.4787(25) . 1_555 n
La2 O1 2.4784(25) . 3_665 n
La2 O1 2.4780(25) . 5_565 n
La2 O2 2.5766(25) . 2_554 n
La2 O2 2.5773(25) . 4_664 n
La2 O2 2.5768(25) . 6_564 n
La2 O3 2.9058(29) . -1_665 n
La2 O3 2.9048(29) . -3_565 n
La2 O3 2.9055(29) . -5_555 n
La2 Ge 3.3653(22) . 2_554 n
La2 Ge 3.3658(22) . 4_664 n
La2 Ge 3.3650(22) . 6_564 n
SI La1 3.2837(29) . 1_555 n
SI La1 3.3920(28) . 3_555 n
SI La2 3.3650(22) . 2_655 n
SI La2 3.3658(22) . -1_665 n
SI O1 1.6896(25) . 1_555 n
SI O2 1.6830(31) . 1_555 n
SI O3 1.6812(18) . 1_555 n
SI O3 1.6812(18) . -4_556 n
SI O5 1.79(7) . 6_554 n
SI O5 1.79(7) . -3_556 n
O1 La1 2.797(4) . 3_555 n
O1 La2 2.4787(25) . 1_555 n
O1 La2 2.4784(25) . -2_566 n
O1 SI 1.6896(25) . 1_555 n
O1 Ge 1.6896(25) . 1_555 n
O2 La1 2.5113(26) . 5_665 n
O2 La2 2.5768(25) . 2_655 n
O2 La2 2.5773(25) . -1_665 n
O2 SI 1.6830(31) . 1_555 n
O2 Ge 1.6830(31) . 1_555 n
O3 La1 2.6417(28) . 1_555 n
O3 La1 2.4684(15) . 2_554 n
O3 La2 2.9058(29) . -1_665 n
O3 SI 1.6812(18) . 1_555 n
O3 O5 1.00(8) . 6_554 n
O3 Ge 1.6812(18) . 1_555 n
O4 La1 2.3337(15) . 1_555 n
O4 La1 2.3337(15) . 3_555 n
O4 La1 2.3337(15) . 5_555 n
O5 La1 2.57(8) . 2_555 n
O5 La1 2.64(6) . 3_555 n
O5 La1 2.51(8) . 4_555 n
O5 SI 1.79(7) . 2_555 n
O5 O3 1.00(8) . 2_555 n
O5 O5 1.99(12) . -4_557 n
O5 Ge 1.79(7) . 2_555 n
Ge La1 3.2837(29) . 1_555 n
Ge La1 3.3920(28) . 3_555 n
Ge La2 3.3650(22) . 2_655 n
Ge La2 3.3658(22) . -1_665 n
Ge O1 1.6896(25) . 1_555 n
Ge O2 1.6830(31) . 1_555 n
Ge O3 1.6812(18) . 1_555 n
Ge O3 1.6812(18) . -4_556 n
Ge O5 1.79(7) . 6_554 n
Ge O5 1.79(7) . -3_556 n

loop_
_pd_block_diffractogram_id
2004-06-11T10:12|LA9.33SI3GE3_675K_H_01|La9.33Si3Ge3O26|TOF_675k
2004-06-11T10:12|LA9.33SI3GE3_675K_H_02|La9.33Si3Ge3O26|TOF_675K

loop_
_pd_phase_block_id
2004-06-11T10:12|LA9.33SI3GE3_675K_phase1|La9.33Si3Ge3O26||
